data_7120183
loop_
_publ_author_name
'Okamura, Takuro'
'Wu, Bin'
'Iguchi, Hiroaki'
'Breedlove, Brian K.'
'Yamashita, Masahiro'
'Kosaka, Wataru'
'Miyasaka, Hitoshi'
'Takaishi, Shinya'

_publ_section_title
;
 Three Dimensional Porous Hofmann Clathrate [MIIPtII(CN)4]\\infty (M = Co,
 Ni) Synthesized by Using Postsynthetic Reductive Elimination
;
_journal_name_full 'Chem. Commun.'
_journal_paper_doi 10.1039/C7CC01766A
_journal_year 2017
_chemical_formula_sum 'C4 Br2 Co N4 O5.33 Pt'
_chemical_formula_weight 603.17
_space_group_crystal_system trigonal
_space_group_IT_number 166
_space_group_name_Hall '-R 3 2"'
_space_group_name_H-M_alt 'R -3 m :H'
_symmetry_space_group_name_Hall '-R 3 2"'
_symmetry_space_group_name_H-M 'R -3 m :H'
_audit_creation_method SHELXL-2014/7
_audit_update_record
;
2016-09-07 deposited with the CCDC.
2017-05-23 downloaded from the CCDC.
;
_cell_angle_alpha 90
_cell_angle_beta 90
_cell_angle_gamma 120
_cell_formula_units_Z 9
_cell_length_a 14.997(3)
_cell_length_b 14.997(3)
_cell_length_c 17.444(4)
_cell_measurement_reflns_used 250
_cell_measurement_temperature 566(2)
_cell_measurement_theta_max 25.07
_cell_measurement_theta_min 4.41
_cell_volume 3397.7(12)
_computing_structure_refinement 'SHELXL-2014/7 (Sheldrick, 2014)'
_diffrn_ambient_temperature 566(2)
_diffrn_measured_fraction_theta_full 1.000
_diffrn_measured_fraction_theta_max 0.941
_diffrn_measurement_device_type 'Bruker APEX-II CCD'
_diffrn_measurement_method '\f and \w scans'
_diffrn_radiation_type MoK\a
_diffrn_radiation_wavelength 0.71073
_diffrn_reflns_av_R_equivalents 0.0470
_diffrn_reflns_av_unetI/netI 0.0302
_diffrn_reflns_Laue_measured_fraction_full 1.000
_diffrn_reflns_Laue_measured_fraction_max 0.941
_diffrn_reflns_limit_h_max 15
_diffrn_reflns_limit_h_min -21
_diffrn_reflns_limit_k_max 21
_diffrn_reflns_limit_k_min -18
_diffrn_reflns_limit_l_max 16
_diffrn_reflns_limit_l_min -25
_diffrn_reflns_number 7767
_diffrn_reflns_point_group_measured_fraction_full 1.000
_diffrn_reflns_point_group_measured_fraction_max 0.941
_diffrn_reflns_theta_full 25.242
_diffrn_reflns_theta_max 32.162
_diffrn_reflns_theta_min 1.955
_exptl_absorpt_coefficient_mu 15.652
_exptl_absorpt_correction_T_max 0.060
_exptl_absorpt_correction_T_min 0.043
_exptl_absorpt_correction_type multi-scan
_exptl_crystal_colour orange
_exptl_crystal_density_diffrn 2.607
_exptl_crystal_description block
_exptl_crystal_F_000 2379
_exptl_crystal_recrystallization_method 'Re-crystallisation from solvent: Water'
_exptl_crystal_size_max 0.200
_exptl_crystal_size_mid 0.200
_exptl_crystal_size_min 0.200
_refine_diff_density_max 1.630
_refine_diff_density_min -11.328
_refine_diff_density_rms 0.250
_refine_ls_extinction_method none
_refine_ls_goodness_of_fit_ref 1.170
_refine_ls_hydrogen_treatment undef
_refine_ls_matrix_type full
_refine_ls_number_parameters 51
_refine_ls_number_reflns 1389
_refine_ls_number_restraints 0
_refine_ls_restrained_S_all 1.170
_refine_ls_R_factor_all 0.0395
_refine_ls_R_factor_gt 0.0376
_refine_ls_shift/su_max 0.000
_refine_ls_shift/su_mean 0.000
_refine_ls_structure_factor_coef Fsqd
_refine_ls_weighting_details 'w=1/[\s^2^(Fo^2^)+(0.0143P)^2^+116.1985P] where P=(Fo^2^+2Fc^2^)/3'
_refine_ls_weighting_scheme calc
_refine_ls_wR_factor_gt 0.0818
_refine_ls_wR_factor_ref 0.0824
_reflns_Friedel_coverage 0.000
_reflns_number_gt 1336
_reflns_number_total 1389
_reflns_threshold_expression 'I > 2\s(I)'
_cod_data_source_file c7cc01766a2.cif
_cod_data_source_block PtCNBrCo_0m_b
_cod_original_cell_volume 3397.6(17)
_cod_database_code 7120183
_shelx_shelxl_version_number 2014/7
_shelx_space_group_comment
;
The symmetry employed for this shelxl refinement is uniquely defined
by the following loop, which should always be used as a source of
symmetry information in preference to the above space-group names.
They are only intended as comments.
;
_shelx_estimated_absorpt_t_min 0.146
_shelx_estimated_absorpt_t_max 0.146

loop_
_space_group_symop_operation_xyz
'x, y, z'
'-y, x-y, z'
'-x+y, -x, z'
'x-y, -y, -z'
'-x, -x+y, -z'
'y, x, -z'
'x+2/3, y+1/3, z+1/3'
'-y+2/3, x-y+1/3, z+1/3'
'-x+y+2/3, -x+1/3, z+1/3'
'x-y+2/3, -y+1/3, -z+1/3'
'-x+2/3, -x+y+1/3, -z+1/3'
'y+2/3, x+1/3, -z+1/3'
'x+1/3, y+2/3, z+2/3'
'-y+1/3, x-y+2/3, z+2/3'
'-x+y+1/3, -x+2/3, z+2/3'
'x-y+1/3, -y+2/3, -z+2/3'
'-x+1/3, -x+y+2/3, -z+2/3'
'y+1/3, x+2/3, -z+2/3'
'-x, -y, -z'
'y, -x+y, -z'
'x-y, x, -z'
'-x+y, y, z'
'x, x-y, z'
'-y, -x, z'
'-x+2/3, -y+1/3, -z+1/3'
'y+2/3, -x+y+1/3, -z+1/3'
'x-y+2/3, x+1/3, -z+1/3'
'-x+y+2/3, y+1/3, z+1/3'
'x+2/3, x-y+1/3, z+1/3'
'-y+2/3, -x+1/3, z+1/3'
'-x+1/3, -y+2/3, -z+2/3'
'y+1/3, -x+y+2/3, -z+2/3'
'x-y+1/3, x+2/3, -z+2/3'
'-x+y+1/3, y+2/3, z+2/3'
'x+1/3, x-y+2/3, z+2/3'
'-y+1/3, -x+2/3, z+2/3'

loop_
_atom_site_label
_atom_site_type_symbol
_atom_site_fract_x
_atom_site_fract_y
_atom_site_fract_z
_atom_site_U_iso_or_equiv
_atom_site_adp_type
_atom_site_occupancy
_atom_site_site_symmetry_order
_atom_site_calc_flag
_atom_site_refinement_flags_posn
_atom_site_refinement_flags_adp
_atom_site_refinement_flags_occupancy
Pt01 Pt 0.5000 0.5000 0.5000 0.01428(11) Uani 1 4 d S T P
Co02 Co 0.6667 0.8333 0.3333 0.0188(3) Uani 1 4 d S T P
Br0 Br 0.57459(5) 0.42541(5) 0.41313(7) 0.0721(5) Uani 1 2 d S T P
O0 O 0.7839(7) 0.8920(4) 0.4153(5) 0.075(3) Uani 1 2 d S T P
C005 C 0.5598(5) 0.6276(5) 0.4357(3) 0.0285(12) Uani 1 1 d . . .
N8 N 0.5930(5) 0.6981(5) 0.3986(3) 0.0393(14) Uani 1 1 d . . .
O2 O 0.7186(14) 0.8593(7) 0.5694(6) 0.108(5) Uani 1 2 d S T P
O3 O 0.6667 0.3333 0.5653(14) 0.103(8) Uani 1 6 d S T P
O4 O 1.0000 1.0000 0.3814(14) 0.126(10) Uani 1 6 d S T P

loop_
_atom_site_aniso_label
_atom_site_aniso_U_11
_atom_site_aniso_U_22
_atom_site_aniso_U_33
_atom_site_aniso_U_23
_atom_site_aniso_U_13
_atom_site_aniso_U_12
Pt01 0.01351(13) 0.01351(13) 0.01150(16) 0.00158(6) -0.00158(6) 0.00352(13)
Co02 0.0274(7) 0.0165(4) 0.0161(6) 0.0035(3) 0.0071(5) 0.0137(4)
Br0 0.1076(11) 0.1076(11) 0.0425(7) -0.0101(3) 0.0101(3) 0.0848(11)
O0 0.041(5) 0.121(8) 0.036(4) -0.0053(19) -0.011(4) 0.021(2)
C005 0.035(3) 0.025(3) 0.023(3) 0.004(2) -0.002(2) 0.013(3)
N8 0.050(4) 0.030(3) 0.034(3) 0.013(2) 0.007(3) 0.017(3)
O2 0.181(16) 0.109(7) 0.058(6) 0.001(4) 0.003(8) 0.091(8)
O3 0.107(12) 0.107(12) 0.097(17) 0.000 0.000 0.053(6)
O4 0.147(16) 0.147(16) 0.084(17) 0.000 0.000 0.074(8)

loop_
_atom_type_symbol
_atom_type_description
_atom_type_scat_dispersion_real
_atom_type_scat_dispersion_imag
_atom_type_scat_source
C C 0.0033 0.0016 'International Tables Vol C Tables 4.2.6.8 and 6.1.1.4'
N N 0.0061 0.0033 'International Tables Vol C Tables 4.2.6.8 and 6.1.1.4'
Co Co 0.3494 0.9721 'International Tables Vol C Tables 4.2.6.8 and 6.1.1.4'
Br Br -0.2901 2.4595 'International Tables Vol C Tables 4.2.6.8 and 6.1.1.4'
Pt Pt -1.7033 8.3905 'International Tables Vol C Tables 4.2.6.8 and 6.1.1.4'
O O 0.0106 0.0060 'International Tables Vol C Tables 4.2.6.8 and 6.1.1.4'

loop_
_geom_angle_atom_site_label_1
_geom_angle_atom_site_label_2
_geom_angle_atom_site_label_3
_geom_angle
_geom_angle_site_symmetry_1
_geom_angle_site_symmetry_3
C005 Pt01 C005 89.2(4) . 24_665
C005 Pt01 C005 90.8(4) . 6_556
C005 Pt01 C005 180.0 24_665 6_556
C005 Pt01 C005 180.0 . 19_666
C005 Pt01 C005 90.8(4) 24_665 19_666
C005 Pt01 C005 89.2(4) 6_556 19_666
C005 Pt01 Br0 90.05(19) . .
C005 Pt01 Br0 90.06(19) 24_665 .
C005 Pt01 Br0 89.94(19) 6_556 .
C005 Pt01 Br0 89.94(19) 19_666 .
C005 Pt01 Br0 89.95(19) . 19_666
C005 Pt01 Br0 89.95(19) 24_665 19_666
C005 Pt01 Br0 90.05(19) 6_556 19_666
C005 Pt01 Br0 90.05(19) 19_666 19_666
Br0 Pt01 Br0 180.0 . 19_666
O0 Co02 O0 180.0 31_665 .
O0 Co02 N8 87.8(3) 31_665 31_665
O0 Co02 N8 92.2(3) . 31_665
O0 Co02 N8 92.2(3) 31_665 .
O0 Co02 N8 87.8(3) . .
N8 Co02 N8 180.0 31_665 .
O0 Co02 N8 92.2(3) 31_665 23_565
O0 Co02 N8 87.8(3) . 23_565
N8 Co02 N8 90.5(4) 31_665 23_565
N8 Co02 N8 89.5(4) . 23_565
O0 Co02 N8 87.8(3) 31_665 17_655
O0 Co02 N8 92.2(3) . 17_655
N8 Co02 N8 89.5(4) 31_665 17_655
N8 Co02 N8 90.5(4) . 17_655
N8 Co02 N8 180.0(3) 23_565 17_655
N8 C005 Pt01 178.9(6) . .
C005 N8 Co02 175.3(6) . .

loop_
_geom_bond_atom_site_label_1
_geom_bond_atom_site_label_2
_geom_bond_distance
_geom_bond_site_symmetry_2
Pt01 C005 2.002(6) .
Pt01 C005 2.002(6) 24_665
Pt01 C005 2.002(6) 6_556
Pt01 C005 2.002(6) 19_666
Pt01 Br0 2.4598(13) .
Pt01 Br0 2.4598(13) 19_666
Co02 O0 2.089(8) 31_665
Co02 O0 2.089(8) .
Co02 N8 2.096(6) 31_665
Co02 N8 2.096(6) .
Co02 N8 2.096(6) 23_565
Co02 N8 2.096(6) 17_655
C005 N8 1.121(8) .
